data_7033762
loop_
_publ_author_name
'Wu, Jing'
'Pu, Ya-Yang'
'Zhao, Xiao-Wei'
'Qian, Li-Wen'
'Bian, Guo-Qing'
'Zhu, Qin-Yu'
'Dai, Jie'

_publ_section_title
;
 Photo-electroactive ternary chalcogenido-indate-stannates with a unique
 2-D porous structure.
;
_journal_issue 10
_journal_name_full 'Dalton transactions (Cambridge, England : 2003)'
_journal_page_first 4520
_journal_page_last 4525
_journal_paper_doi 10.1039/c4dt03333g
_journal_volume 44
_journal_year 2015
_chemical_formula_sum 'C39 H36 Fe In2 N7 O2 S8 Sn2'
_chemical_formula_weight 1414.11
_space_group_crystal_system monoclinic
_space_group_IT_number 14
_space_group_name_Hall '-P 2yn'
_space_group_name_H-M_alt 'P 1 21/n 1'
_symmetry_space_group_name_Hall '-P 2yn'
_symmetry_space_group_name_H-M 'P 1 21/n 1'
_atom_sites_solution_hydrogens geom
_audit_creation_method SHELXL-2014/7
_audit_update_record
;
2015-01-17 deposited with the CCDC.
2015-01-21 downloaded from the CCDC.
;
_cell_angle_alpha 90
_cell_angle_beta 107.46(3)
_cell_angle_gamma 90
_cell_formula_units_Z 4
_cell_length_a 15.130(3)
_cell_length_b 23.728(5)
_cell_length_c 15.450(3)
_cell_measurement_reflns_used 18579
_cell_measurement_temperature 293(2)
_cell_measurement_theta_max 25.3
_cell_measurement_theta_min 3.1
_cell_volume 5291(2)
_computing_cell_refinement 'CrystalClear (Rigaku Corp., 2000)'
_computing_data_collection 'CrystalClear (Rigaku Corp., 2000)'
_computing_data_reduction 'CrystalClear (Rigaku Corp., 2000)'
_computing_molecular_graphics 'SHELXL-2014/7 (Sheldrick, 2014)'
_computing_publication_material 'SHELXL-2014/7 (Sheldrick, 2014)'
_computing_structure_refinement 'SHELXL-2014/7 (Sheldrick, 2014)'
_computing_structure_solution 'SHELXL-2014/7 (Sheldrick, 2014)'
_diffrn_ambient_temperature 293(2)
_diffrn_measured_fraction_theta_full 0.994
_diffrn_measured_fraction_theta_max 0.994
_diffrn_measurement_device_type 'Rigaku Saturn'
_diffrn_radiation_type MoK\a
_diffrn_radiation_wavelength 0.71073
_diffrn_reflns_av_R_equivalents 0.0970
_diffrn_reflns_av_unetI/netI 0.0837
_diffrn_reflns_Laue_measured_fraction_full 0.994
_diffrn_reflns_Laue_measured_fraction_max 0.994
_diffrn_reflns_limit_h_max 17
_diffrn_reflns_limit_h_min -17
_diffrn_reflns_limit_k_max 28
_diffrn_reflns_limit_k_min -24
_diffrn_reflns_limit_l_max 18
_diffrn_reflns_limit_l_min -18
_diffrn_reflns_number 43446
_diffrn_reflns_point_group_measured_fraction_full 0.994
_diffrn_reflns_point_group_measured_fraction_max 0.994
_diffrn_reflns_theta_full 24.998
_diffrn_reflns_theta_max 24.998
_diffrn_reflns_theta_min 3.060
_exptl_absorpt_coefficient_mu 2.421
_exptl_absorpt_correction_T_max 1.0000
_exptl_absorpt_correction_T_min 0.4387
_exptl_absorpt_correction_type multi-scan
_exptl_absorpt_process_details 'Jacobson, R. (1998) Private communication '
_exptl_crystal_colour 'dark Red'
_exptl_crystal_density_diffrn 1.893
_exptl_crystal_description Block
_exptl_crystal_F_000 2960
_exptl_crystal_size_max 1.000
_exptl_crystal_size_mid 0.600
_exptl_crystal_size_min 0.150
_refine_diff_density_max 1.006
_refine_diff_density_min -1.296
_refine_diff_density_rms 0.173
_refine_ls_extinction_method none
_refine_ls_goodness_of_fit_ref 1.059
_refine_ls_hydrogen_treatment constr
_refine_ls_matrix_type full
_refine_ls_number_parameters 496
_refine_ls_number_reflns 9271
_refine_ls_number_restraints 0
_refine_ls_restrained_S_all 1.059
_refine_ls_R_factor_all 0.1027
_refine_ls_R_factor_gt 0.0798
_refine_ls_shift/su_max 0.000
_refine_ls_shift/su_mean 0.000
_refine_ls_structure_factor_coef Fsqd
_refine_ls_weighting_details 'w=1/[\s^2^(Fo^2^)+(0.0020P)^2^+70.0000P] where P=(Fo^2^+2Fc^2^)/3'
_refine_ls_weighting_scheme calc
_refine_ls_wR_factor_gt 0.1407
_refine_ls_wR_factor_ref 0.1505
_reflns_Friedel_coverage 0.000
_reflns_number_gt 7145
_reflns_number_total 9271
_reflns_threshold_expression 'I > 2\s(I)'
_cod_data_source_file c4dt03333g2.cif
_cod_data_source_block 3
_cod_depositor_comments 'Adding full bibliography for 7033760--7033763.cif.'
_cod_database_code 7033762
_shelx_shelxl_version_number 2014/7
_shelx_space_group_comment
;
The symmetry employed for this shelxl refinement is uniquely defined
by the following loop, which should always be used as a source of
symmetry information in preference to the above space-group names.
They are only intended as comments.
;
_shelx_estimated_absorpt_t_min 0.196
_shelx_estimated_absorpt_t_max 0.713

loop_
_space_group_symop_operation_xyz
'x, y, z'
'-x+1/2, y+1/2, -z+1/2'
'-x, -y, -z'
'x-1/2, -y-1/2, z-1/2'

loop_
_atom_site_label
_atom_site_type_symbol
_atom_site_fract_x
_atom_site_fract_y
_atom_site_fract_z
_atom_site_U_iso_or_equiv
_atom_site_adp_type
_atom_site_occupancy
_atom_site_site_symmetry_order
_atom_site_calc_flag
_atom_site_refinement_flags_posn
_atom_site_refinement_flags_adp
_atom_site_refinement_flags_occupancy
Fe1 Fe 0.59824(10) 0.78616(6) 0.72771(10) 0.0382(4) Uani 1 1 d . . .
In1 In 0.39259(5) 0.35048(3) 0.73234(5) 0.0429(2) Uani 0.5 1 d . . P
Sn3 Sn 0.39259(5) 0.35048(3) 0.73234(5) 0.0429(2) Uani 0.5 1 d . . P
In2 In 0.56106(6) 0.29604(4) 0.94614(6) 0.0475(2) Uani 0.5 1 d . . P
Sn4 Sn 0.56106(6) 0.29604(4) 0.94614(6) 0.0475(2) Uani 0.5 1 d . . P
Sn1 Sn 0.46282(6) 0.44496(3) 0.93556(6) 0.0502(2) Uani 0.5 1 d . . P
In3 In 0.46282(6) 0.44496(3) 0.93556(6) 0.0502(2) Uani 0.5 1 d . . P
Sn2 Sn 0.22192(5) 0.28428(3) 0.58532(6) 0.0465(2) Uani 0.5 1 d . . P
In4 In 0.22192(5) 0.28428(3) 0.58532(6) 0.0465(2) Uani 0.5 1 d . . P
S1 S 0.6170(2) 0.48742(16) 0.9942(3) 0.0745(11) Uani 1 1 d . . .
S2 S 0.4018(2) 0.44955(12) 0.7713(2) 0.0587(8) Uani 1 1 d . . .
S3 S 0.4424(2) 0.35028(14) 0.9836(2) 0.0594(8) Uani 1 1 d . . .
S4 S 0.5358(2) 0.29695(14) 0.7833(2) 0.0533(8) Uani 1 1 d . . .
S5 S 0.3373(2) 0.34790(14) 0.5629(2) 0.0520(7) Uani 1 1 d . . .
S6 S 0.2642(2) 0.29167(13) 0.7494(2) 0.0508(7) Uani 1 1 d . . .
S7 S 0.0591(2) 0.30111(14) 0.5066(2) 0.0564(8) Uani 1 1 d . . .
S8 S 0.2275(2) 0.18975(14) 0.5279(2) 0.0560(8) Uani 1 1 d . . .
N1 N 0.6836(6) 0.8456(3) 0.7137(6) 0.043(2) Uani 1 1 d . . .
N2 N 0.6733(6) 0.7907(4) 0.8562(6) 0.047(2) Uani 1 1 d . . .
N3 N 0.6769(6) 0.7251(3) 0.7071(6) 0.0367(19) Uani 1 1 d . . .
N4 N 0.5236(6) 0.7223(4) 0.7491(6) 0.041(2) Uani 1 1 d . . .
N5 N 0.5229(6) 0.7881(3) 0.5975(6) 0.042(2) Uani 1 1 d . . .
N6 N 0.5073(6) 0.8437(4) 0.7401(6) 0.043(2) Uani 1 1 d . . .
C1 C 0.6886(8) 0.8724(5) 0.6401(8) 0.053(3) Uani 1 1 d . . .
H1 H 0.6435 0.8655 0.5852 0.063 Uiso 1 1 calc R U .
C2 C 0.7603(11) 0.9111(5) 0.6423(11) 0.066(4) Uani 1 1 d . . .
H2 H 0.7601 0.9296 0.5892 0.079 Uiso 1 1 calc R U .
C3 C 0.8270(11) 0.9216(6) 0.7170(12) 0.075(4) Uani 1 1 d . . .
H3 H 0.8743 0.9467 0.7172 0.090 Uiso 1 1 calc R U .
C4 C 0.8252(9) 0.8937(5) 0.7975(10) 0.059(3) Uani 1 1 d . . .
C5 C 0.7533(7) 0.8567(5) 0.7917(8) 0.046(3) Uani 1 1 d . . .
C6 C 0.6659(9) 0.7633(6) 0.9293(9) 0.064(4) Uani 1 1 d . . .
H6 H 0.6163 0.7388 0.9220 0.077 Uiso 1 1 calc R U .
C7 C 0.7274(10) 0.7693(7) 1.0147(10) 0.077(4) Uani 1 1 d . . .
H7 H 0.7171 0.7500 1.0632 0.092 Uiso 1 1 calc R U .
C8 C 0.8044(11) 0.8036(7) 1.0294(10) 0.088(5) Uani 1 1 d . . .
H8 H 0.8494 0.8052 1.0856 0.105 Uiso 1 1 calc R U .
C9 C 0.8119(10) 0.8371(7) 0.9529(9) 0.080(4) Uani 1 1 d . . .
C10 C 0.7461(8) 0.8277(5) 0.8703(8) 0.050(3) Uani 1 1 d . . .
C11 C 0.8953(12) 0.9022(7) 0.8839(14) 0.097(5) Uani 1 1 d . . .
H11 H 0.9436 0.9273 0.8879 0.116 Uiso 1 1 calc R U .
C12 C 0.8913(10) 0.8745(7) 0.9575(13) 0.094(5) Uani 1 1 d . . .
H12 H 0.9384 0.8788 1.0119 0.113 Uiso 1 1 calc R U .
C13 C 0.7554(8) 0.7271(5) 0.6834(8) 0.046(3) Uani 1 1 d . . .
H13 H 0.7793 0.7621 0.6751 0.056 Uiso 1 1 calc R U .
C14 C 0.8029(8) 0.6783(5) 0.6706(8) 0.050(3) Uani 1 1 d . . .
H14 H 0.8567 0.6818 0.6538 0.060 Uiso 1 1 calc R U .
C15 C 0.7721(9) 0.6275(5) 0.6822(9) 0.063(4) Uani 1 1 d . . .
H15 H 0.8039 0.5953 0.6743 0.076 Uiso 1 1 calc R U .
C16 C 0.6913(8) 0.6236(5) 0.7066(9) 0.058(3) Uani 1 1 d . . .
C17 C 0.6465(7) 0.6720(4) 0.7191(8) 0.043(3) Uani 1 1 d . . .
C18 C 0.4463(7) 0.7210(5) 0.7716(8) 0.048(3) Uani 1 1 d . . .
H18 H 0.4191 0.7552 0.7787 0.058 Uiso 1 1 calc R U .
C19 C 0.4024(9) 0.6712(5) 0.7854(9) 0.057(3) Uani 1 1 d . . .
H19 H 0.3469 0.6728 0.7995 0.069 Uiso 1 1 calc R U .
C20 C 0.4398(8) 0.6224(5) 0.7784(8) 0.056(3) Uani 1 1 d . . .
H20 H 0.4108 0.5897 0.7890 0.068 Uiso 1 1 calc R U .
C21 C 0.5238(9) 0.6179(5) 0.7550(9) 0.060(3) Uani 1 1 d . . .
C22 C 0.5630(7) 0.6728(5) 0.7428(8) 0.045(3) Uani 1 1 d . . .
C23 C 0.6503(10) 0.5700(5) 0.7219(13) 0.091(6) Uani 1 1 d . . .
H23 H 0.6801 0.5364 0.7172 0.109 Uiso 1 1 calc R U .
C24 C 0.5706(11) 0.5687(6) 0.7426(13) 0.094(6) Uani 1 1 d . . .
H24 H 0.5451 0.5339 0.7491 0.113 Uiso 1 1 calc R U .
C25 C 0.5342(9) 0.7609(5) 0.5264(8) 0.059(3) Uani 1 1 d . . .
H25 H 0.5851 0.7373 0.5345 0.070 Uiso 1 1 calc R U .
C26 C 0.4722(11) 0.7668(6) 0.4405(8) 0.072(4) Uani 1 1 d . . .
H26 H 0.4800 0.7455 0.3929 0.087 Uiso 1 1 calc R U .
C27 C 0.4029(11) 0.8018(7) 0.4256(9) 0.081(4) Uani 1 1 d . . .
H27 H 0.3630 0.8058 0.3670 0.097 Uiso 1 1 calc R U .
C28 C 0.3873(9) 0.8341(6) 0.4978(9) 0.064(3) Uani 1 1 d . . .
C29 C 0.4503(8) 0.8258(5) 0.5846(7) 0.048(3) Uani 1 1 d . . .
C30 C 0.5018(10) 0.8706(5) 0.8148(10) 0.065(4) Uani 1 1 d . . .
H30 H 0.5468 0.8643 0.8700 0.078 Uiso 1 1 calc R U .
C31 C 0.4292(11) 0.9081(6) 0.8108(12) 0.079(5) Uani 1 1 d . . .
H31 H 0.4245 0.9244 0.8640 0.095 Uiso 1 1 calc R U .
C32 C 0.3671(11) 0.9209(6) 0.7326(12) 0.076(4) Uani 1 1 d . . .
H32 H 0.3217 0.9476 0.7308 0.091 Uiso 1 1 calc R U .
C33 C 0.3697(10) 0.8937(5) 0.6514(11) 0.067(4) Uani 1 1 d . . .
C34 C 0.4425(8) 0.8543(4) 0.6616(8) 0.046(3) Uani 1 1 d . . .
C35 C 0.3108(11) 0.8747(8) 0.4909(13) 0.097(5) Uani 1 1 d . . .
H35 H 0.2666 0.8810 0.4352 0.116 Uiso 1 1 calc R U .
C36 C 0.3057(10) 0.9018(7) 0.5632(14) 0.089(5) Uani 1 1 d . . .
H36 H 0.2580 0.9277 0.5568 0.107 Uiso 1 1 calc R U .

loop_
_atom_site_aniso_label
_atom_site_aniso_U_11
_atom_site_aniso_U_22
_atom_site_aniso_U_33
_atom_site_aniso_U_23
_atom_site_aniso_U_13
_atom_site_aniso_U_12
Fe1 0.0417(9) 0.0433(8) 0.0368(8) 0.0041(7) 0.0229(7) 0.0005(6)
In1 0.0421(4) 0.0468(4) 0.0409(4) -0.0056(3) 0.0140(3) -0.0034(3)
Sn3 0.0421(4) 0.0468(4) 0.0409(4) -0.0056(3) 0.0140(3) -0.0034(3)
In2 0.0436(5) 0.0621(5) 0.0399(5) 0.0068(4) 0.0171(4) 0.0065(4)
Sn4 0.0436(5) 0.0621(5) 0.0399(5) 0.0068(4) 0.0171(4) 0.0065(4)
Sn1 0.0458(5) 0.0547(5) 0.0559(5) -0.0220(4) 0.0242(4) -0.0095(4)
In3 0.0458(5) 0.0547(5) 0.0559(5) -0.0220(4) 0.0242(4) -0.0095(4)
Sn2 0.0403(4) 0.0628(5) 0.0389(4) -0.0101(4) 0.0156(4) -0.0071(4)
In4 0.0403(4) 0.0628(5) 0.0389(4) -0.0101(4) 0.0156(4) -0.0071(4)
S1 0.0456(19) 0.089(3) 0.099(3) -0.049(2) 0.0374(19) -0.0145(17)
S2 0.077(2) 0.0421(16) 0.0559(19) -0.0047(14) 0.0188(17) -0.0048(15)
S3 0.060(2) 0.064(2) 0.066(2) 0.0047(16) 0.0383(17) 0.0074(15)
S4 0.0462(17) 0.079(2) 0.0393(16) 0.0025(15) 0.0199(14) 0.0158(15)
S5 0.0500(17) 0.069(2) 0.0370(16) -0.0013(14) 0.0139(13) -0.0127(14)
S6 0.0480(17) 0.071(2) 0.0378(16) -0.0078(14) 0.0195(13) -0.0169(14)
S7 0.0458(17) 0.070(2) 0.0531(19) -0.0133(16) 0.0146(15) 0.0059(14)
S8 0.0468(17) 0.068(2) 0.0538(19) -0.0092(16) 0.0153(15) 0.0028(14)
N1 0.051(6) 0.035(5) 0.050(6) 0.008(4) 0.026(5) -0.003(4)
N2 0.051(6) 0.059(6) 0.040(5) 0.004(4) 0.027(5) 0.000(4)
N3 0.038(5) 0.041(5) 0.034(5) 0.002(4) 0.015(4) 0.001(4)
N4 0.036(5) 0.051(5) 0.043(5) 0.006(4) 0.025(4) 0.001(4)
N5 0.044(5) 0.042(5) 0.052(6) 0.004(4) 0.031(5) -0.003(4)
N6 0.045(5) 0.046(5) 0.040(5) 0.004(4) 0.016(4) 0.001(4)
C1 0.062(8) 0.048(7) 0.055(7) 0.012(6) 0.029(6) 0.007(6)
C2 0.098(11) 0.048(7) 0.080(10) -0.001(7) 0.071(9) -0.008(7)
C3 0.087(11) 0.051(8) 0.104(13) -0.007(8) 0.053(10) -0.010(7)
C4 0.064(8) 0.048(7) 0.076(9) -0.011(7) 0.036(8) -0.003(6)
C5 0.034(6) 0.051(7) 0.060(8) 0.003(6) 0.022(6) 0.003(5)
C6 0.054(8) 0.088(10) 0.055(8) 0.016(7) 0.025(7) -0.010(7)
C7 0.072(10) 0.103(12) 0.055(9) 0.024(8) 0.018(8) 0.000(9)
C8 0.085(12) 0.101(12) 0.054(9) -0.005(8) -0.013(8) 0.012(9)
C9 0.078(10) 0.113(12) 0.037(7) -0.007(8) -0.002(7) -0.014(9)
C10 0.044(7) 0.053(7) 0.058(8) -0.004(6) 0.022(6) 0.008(5)
C11 0.095(13) 0.077(11) 0.118(16) -0.009(11) 0.032(12) -0.023(9)
C12 0.055(9) 0.105(13) 0.102(13) -0.007(11) -0.008(9) -0.020(9)
C13 0.055(7) 0.047(6) 0.051(7) 0.009(5) 0.036(6) 0.000(5)
C14 0.036(6) 0.065(8) 0.055(7) 0.003(6) 0.023(5) 0.012(5)
C15 0.076(9) 0.057(8) 0.078(9) -0.005(7) 0.054(8) 0.006(7)
C16 0.054(7) 0.047(7) 0.081(9) 0.009(6) 0.031(7) 0.011(6)
C17 0.044(6) 0.039(6) 0.054(7) 0.008(5) 0.028(5) 0.004(5)
C18 0.037(6) 0.053(7) 0.058(7) -0.001(6) 0.020(6) 0.005(5)
C19 0.058(8) 0.060(8) 0.069(9) 0.001(6) 0.041(7) -0.011(6)
C20 0.051(7) 0.063(8) 0.062(8) 0.007(6) 0.027(6) -0.004(6)
C21 0.072(9) 0.064(8) 0.058(8) 0.006(6) 0.040(7) -0.001(7)
C22 0.041(6) 0.055(7) 0.046(7) 0.009(5) 0.022(5) 0.006(5)
C23 0.078(10) 0.042(7) 0.185(18) -0.003(9) 0.087(12) 0.009(7)
C24 0.102(12) 0.040(7) 0.169(18) 0.007(9) 0.083(13) 0.011(7)
C25 0.072(9) 0.074(9) 0.033(6) -0.003(6) 0.020(6) -0.009(7)
C26 0.098(11) 0.090(10) 0.026(7) -0.009(7) 0.015(7) 0.006(9)
C27 0.085(11) 0.101(12) 0.041(8) 0.001(8) -0.006(7) 0.003(9)
C28 0.054(8) 0.074(9) 0.064(9) 0.008(7) 0.017(7) 0.011(6)
C29 0.042(6) 0.072(8) 0.026(6) 0.012(5) 0.005(5) -0.010(6)
C30 0.086(10) 0.050(7) 0.074(9) 0.004(7) 0.046(8) 0.003(7)
C31 0.095(12) 0.073(10) 0.100(13) -0.028(9) 0.075(11) -0.013(9)
C32 0.074(10) 0.066(9) 0.101(13) 0.003(9) 0.046(10) 0.023(8)
C33 0.066(9) 0.052(8) 0.095(11) 0.010(7) 0.044(9) 0.006(6)
C34 0.047(7) 0.045(6) 0.053(7) 0.006(5) 0.027(6) 0.007(5)
C35 0.070(11) 0.110(14) 0.105(14) 0.021(11) 0.017(10) 0.028(10)
C36 0.053(9) 0.098(12) 0.125(15) 0.028(11) 0.041(10) 0.037(8)

loop_
_atom_type_symbol
_atom_type_description
_atom_type_scat_dispersion_real
_atom_type_scat_dispersion_imag
_atom_type_scat_source
C C 0.0033 0.0016 'International Tables Vol C Tables 4.2.6.8 and 6.1.1.4'
H H 0.0000 0.0000 'International Tables Vol C Tables 4.2.6.8 and 6.1.1.4'
N N 0.0061 0.0033 'International Tables Vol C Tables 4.2.6.8 and 6.1.1.4'
O O 0.0106 0.0060 'International Tables Vol C Tables 4.2.6.8 and 6.1.1.4'
S S 0.1246 0.1234 'International Tables Vol C Tables 4.2.6.8 and 6.1.1.4'
Fe Fe 0.3463 0.8444 'International Tables Vol C Tables 4.2.6.8 and 6.1.1.4'
In In -0.7276 1.3100 'International Tables Vol C Tables 4.2.6.8 and 6.1.1.4'
Sn Sn -0.6537 1.4246 'International Tables Vol C Tables 4.2.6.8 and 6.1.1.4'

loop_
_geom_angle_atom_site_label_1
_geom_angle_atom_site_label_2
_geom_angle_atom_site_label_3
_geom_angle
_geom_angle_site_symmetry_1
_geom_angle_site_symmetry_3
N3 Fe1 N1 93.6(3) . .
N3 Fe1 N2 90.6(4) . .
N1 Fe1 N2 82.7(4) . .
N3 Fe1 N4 82.3(3) . .
N1 Fe1 N4 174.3(4) . .
N2 Fe1 N4 93.4(4) . .
N3 Fe1 N6 174.0(4) . .
N1 Fe1 N6 90.8(4) . .
N2 Fe1 N6 94.1(4) . .
N4 Fe1 N6 93.6(3) . .
N3 Fe1 N5 92.6(3) . .
N1 Fe1 N5 93.9(4) . .
N2 Fe1 N5 175.5(4) . .
N4 Fe1 N5 90.2(4) . .
N6 Fe1 N5 83.0(4) . .
S2 In1 S4 116.60(12) . .
S2 In1 S6 120.72(11) . .
S4 In1 S6 108.89(12) . .
S2 In1 S5 105.09(11) . .
S4 In1 S5 108.20(11) . .
S6 In1 S5 94.10(10) . .
S2 In1 Sn2 127.70(9) . .
S4 In1 Sn2 114.45(9) . .
S6 In1 Sn2 47.38(7) . .
S5 In1 Sn2 46.90(7) . .
S3 In2 S4 110.24(11) . .
S3 In2 S8 121.33(12) . 4_666
S4 In2 S8 110.30(11) . 4_666
S3 In2 S7 108.05(11) . 4_666
S4 In2 S7 112.40(12) . 4_666
S8 In2 S7 93.39(11) 4_666 4_666
S3 In2 Sn2 127.10(9) . 4_666
S4 In2 Sn2 122.18(8) . 4_666
S8 In2 Sn2 46.62(8) 4_666 4_666
S7 In2 Sn2 46.77(7) 4_666 4_666
S3 In2 In4 127.10(9) . 4_666
S4 In2 In4 122.18(8) . 4_666
S8 In2 In4 46.62(8) 4_666 4_666
S7 In2 In4 46.77(7) 4_666 4_666
Sn2 In2 In4 0.00(3) 4_666 4_666
S3 Sn1 S2 108.62(11) . .
S3 Sn1 S1 110.35(13) . 3_667
S2 Sn1 S1 110.53(14) . 3_667
S3 Sn1 S1 117.66(14) . .
S2 Sn1 S1 112.87(14) . .
S1 Sn1 S1 96.21(10) 3_667 .
S3 Sn1 Sn1 127.44(10) . 3_667
S2 Sn1 Sn1 123.61(8) . 3_667
S1 Sn1 Sn1 48.13(8) 3_667 3_667
S1 Sn1 Sn1 48.07(8) . 3_667
S3 Sn1 In3 127.44(10) . 3_667
S2 Sn1 In3 123.61(8) . 3_667
S1 Sn1 In3 48.13(8) 3_667 3_667
S1 Sn1 In3 48.07(8) . 3_667
Sn1 Sn1 In3 0.00(3) 3_667 3_667
S5 Sn2 S8 114.88(11) . .
S5 Sn2 S6 97.45(10) . .
S8 Sn2 S6 114.97(12) . .
S5 Sn2 S7 119.62(12) . .
S8 Sn2 S7 96.35(11) . .
S6 Sn2 S7 114.85(11) . .
S5 Sn2 In1 49.18(7) . .
S8 Sn2 In1 126.13(8) . .
S6 Sn2 In1 48.46(7) . .
S7 Sn2 In1 137.41(8) . .
S5 Sn2 In2 133.46(8) . 4_565
S8 Sn2 In2 48.04(8) . 4_565
S6 Sn2 In2 129.01(8) . 4_565
S7 Sn2 In2 48.31(8) . 4_565
In1 Sn2 In2 173.59(4) . 4_565
In3 S1 Sn1 0.0 3_667 3_667
In3 S1 Sn1 83.8 3_667 .
Sn1 S1 Sn1 83.79(10) 3_667 .
In1 S2 Sn1 101.05(12) . .
Sn1 S3 In2 104.43(11) . .
In2 S4 In1 100.85(11) . .
Sn2 S5 In1 83.92(9) . .
Sn2 S6 In1 84.16(9) . .
Sn2 S7 Sn4 84.92(10) . 4_565
Sn2 S7 In2 84.92(10) . 4_565
Sn4 S7 In2 0.0 4_565 4_565
Sn2 S8 Sn4 85.34(10) . 4_565
Sn2 S8 In2 85.34(10) . 4_565
Sn4 S8 In2 0.0 4_565 4_565
C1 N1 C5 116.0(10) . .
C1 N1 Fe1 130.3(9) . .
C5 N1 Fe1 113.4(7) . .
C6 N2 C10 116.3(11) . .
C6 N2 Fe1 130.9(9) . .
C10 N2 Fe1 112.8(7) . .
C13 N3 C17 115.4(8) . .
C13 N3 Fe1 130.3(7) . .
C17 N3 Fe1 114.3(6) . .
C18 N4 C22 116.8(9) . .
C18 N4 Fe1 131.3(8) . .
C22 N4 Fe1 111.9(7) . .
C25 N5 C29 119.2(10) . .
C25 N5 Fe1 130.3(8) . .
C29 N5 Fe1 110.5(7) . .
C34 N6 C30 118.3(10) . .
C34 N6 Fe1 112.5(7) . .
C30 N6 Fe1 129.2(9) . .
N1 C1 C2 122.1(13) . .
C3 C2 C1 121.9(13) . .
C2 C3 C4 118.1(13) . .
C5 C4 C3 117.6(13) . .
C5 C4 C11 119.5(13) . .
C3 C4 C11 122.9(14) . .
N1 C5 C4 124.2(11) . .
N1 C5 C10 115.0(10) . .
C4 C5 C10 120.8(12) . .
N2 C6 C7 123.8(12) . .
C6 C7 C8 120.9(13) . .
C7 C8 C9 117.1(13) . .
C10 C9 C8 116.9(14) . .
C10 C9 C12 119.4(14) . .
C8 C9 C12 123.3(14) . .
N2 C10 C9 124.8(12) . .
N2 C10 C5 115.8(11) . .
C9 C10 C5 119.4(12) . .
C12 C11 C4 120.7(15) . .
C11 C12 C9 120.0(15) . .
N3 C13 C14 122.6(10) . .
C15 C14 C13 121.0(10) . .
C14 C15 C16 118.1(11) . .
C17 C16 C15 119.7(11) . .
C17 C16 C23 116.9(10) . .
C15 C16 C23 123.4(11) . .
N3 C17 C16 123.2(9) . .
N3 C17 C22 112.6(9) . .
C16 C17 C22 124.2(10) . .
N4 C18 C19 123.9(11) . .
C20 C19 C18 119.8(11) . .
C19 C20 C21 122.0(12) . .
C24 C21 C20 128.3(12) . .
C24 C21 C22 118.6(11) . .
C20 C21 C22 113.1(11) . .
N4 C22 C17 118.9(10) . .
N4 C22 C21 124.4(10) . .
C17 C22 C21 116.7(10) . .
C24 C23 C16 120.9(12) . .
C23 C24 C21 122.8(13) . .
N5 C25 C26 121.7(13) . .
C27 C26 C25 120.8(13) . .
C26 C27 C28 121.0(13) . .
C29 C28 C27 116.5(12) . .
C29 C28 C35 116.7(13) . .
C27 C28 C35 126.8(14) . .
N5 C29 C34 117.0(9) . .
N5 C29 C28 120.6(11) . .
C34 C29 C28 122.4(11) . .
N6 C30 C31 120.9(14) . .
C32 C31 C30 121.2(14) . .
C31 C32 C33 120.1(13) . .
C34 C33 C32 115.3(14) . .
C34 C33 C36 118.5(13) . .
C32 C33 C36 126.2(14) . .
N6 C34 C29 117.0(10) . .
N6 C34 C33 124.0(11) . .
C29 C34 C33 118.9(12) . .
C36 C35 C28 120.1(15) . .
C35 C36 C33 123.4(14) . .

loop_
_geom_bond_atom_site_label_1
_geom_bond_atom_site_label_2
_geom_bond_distance
_geom_bond_site_symmetry_2
Fe1 N3 1.961(8) .
Fe1 N1 1.968(8) .
Fe1 N2 1.972(10) .
Fe1 N4 1.976(8) .
Fe1 N6 1.989(9) .
Fe1 N5 1.993(10) .
In1 S2 2.420(3) .
In1 S4 2.430(3) .
In1 S6 2.470(3) .
In1 S5 2.498(3) .
In1 Sn2 3.2826(14) .
In2 S3 2.416(3) .
In2 S4 2.429(3) .
In2 S8 2.479(3) 4_666
In2 S7 2.491(3) 4_666
In2 Sn2 3.3226(14) 4_666
In2 In4 3.3226(14) 4_666
Sn1 S3 2.415(3) .
Sn1 S2 2.429(4) .
Sn1 S1 2.449(3) 3_667
Sn1 S1 2.451(3) .
Sn1 Sn1 3.2725(16) 3_667
Sn1 In3 3.2725(16) 3_667
Sn2 S5 2.410(3) .
Sn2 S8 2.423(3) .
Sn2 S6 2.428(3) .
Sn2 S7 2.431(3) .
Sn2 In2 3.3226(14) 4_565
S1 In3 2.449(3) 3_667
S1 Sn1 2.449(3) 3_667
S7 Sn4 2.491(3) 4_565
S7 In2 2.491(3) 4_565
S8 Sn4 2.479(3) 4_565
S8 In2 2.479(3) 4_565
N1 C1 1.324(13) .
N1 C5 1.369(14) .
N2 C6 1.338(14) .
N2 C10 1.374(14) .
N3 C13 1.345(12) .
N3 C17 1.372(12) .
N4 C18 1.316(12) .
N4 C22 1.335(13) .
N5 C25 1.329(14) .
N5 C29 1.383(14) .
N6 C34 1.334(14) .
N6 C30 1.343(15) .
C1 C2 1.413(16) .
C2 C3 1.31(2) .
C3 C4 1.416(19) .
C4 C5 1.381(16) .
C4 C11 1.45(2) .
C5 C10 1.427(16) .
C6 C7 1.374(19) .
C7 C8 1.38(2) .
C8 C9 1.46(2) .
C9 C10 1.381(17) .
C9 C12 1.48(2) .
C11 C12 1.33(2) .
C13 C14 1.407(15) .
C14 C15 1.323(16) .
C15 C16 1.387(16) .
C16 C17 1.375(15) .
C16 C23 1.466(17) .
C17 C22 1.417(14) .
C18 C19 1.404(15) .
C19 C20 1.306(16) .
C20 C21 1.425(16) .
C21 C24 1.408(17) .
C21 C22 1.466(16) .
C23 C24 1.337(17) .
C25 C26 1.383(17) .
C26 C27 1.302(19) .
C27 C28 1.431(19) .
C28 C29 1.407(16) .
C28 C35 1.485(19) .
C29 C34 1.404(15) .
C30 C31 1.400(19) .
C31 C32 1.32(2) .
C32 C33 1.42(2) .
C33 C34 1.417(16) .
C33 C36 1.43(2) .
C35 C36 1.31(2) .

loop_
_geom_torsion_atom_site_label_1
_geom_torsion_atom_site_label_2
_geom_torsion_atom_site_label_3
_geom_torsion_atom_site_label_4
_geom_torsion
C5 N1 C1 C2 -1.4(16)
Fe1 N1 C1 C2 -174.6(8)
N1 C1 C2 C3 1.6(19)
C1 C2 C3 C4 -1(2)
C2 C3 C4 C5 0.5(19)
C2 C3 C4 C11 -179.9(14)
C1 N1 C5 C4 1.0(16)
Fe1 N1 C5 C4 175.3(9)
C1 N1 C5 C10 179.6(9)
Fe1 N1 C5 C10 -6.1(12)
C3 C4 C5 N1 -0.5(17)
C11 C4 C5 N1 179.9(12)
C3 C4 C5 C10 -179.0(11)
C11 C4 C5 C10 1.4(18)
C10 N2 C6 C7 -1.7(19)
Fe1 N2 C6 C7 176.5(11)
N2 C6 C7 C8 -2(2)
C6 C7 C8 C9 6(2)
C7 C8 C9 C10 -6(2)
C7 C8 C9 C12 -178.4(15)
C6 N2 C10 C9 1.7(18)
Fe1 N2 C10 C9 -176.9(11)
C6 N2 C10 C5 180.0(10)
Fe1 N2 C10 C5 1.4(12)
C8 C9 C10 N2 2(2)
C12 C9 C10 N2 175.0(13)
C8 C9 C10 C5 -176.1(12)
C12 C9 C10 C5 -3(2)
N1 C5 C10 N2 3.1(14)
C4 C5 C10 N2 -178.2(10)
N1 C5 C10 C9 -178.5(11)
C4 C5 C10 C9 0.2(17)
C5 C4 C11 C12 0(2)
C3 C4 C11 C12 -179.2(15)
C4 C11 C12 C9 -3(3)
C10 C9 C12 C11 5(3)
C8 C9 C12 C11 177.4(17)
C17 N3 C13 C14 0.7(16)
Fe1 N3 C13 C14 -179.4(8)
N3 C13 C14 C15 -0.5(19)
C13 C14 C15 C16 1(2)
C14 C15 C16 C17 -1(2)
C14 C15 C16 C23 -179.6(14)
C13 N3 C17 C16 -1.1(16)
Fe1 N3 C17 C16 179.0(10)
C13 N3 C17 C22 -179.3(10)
Fe1 N3 C17 C22 0.9(12)
C15 C16 C17 N3 1(2)
C23 C16 C17 N3 -179.9(13)
C15 C16 C17 C22 179.2(12)
C23 C16 C17 C22 -2(2)
C22 N4 C18 C19 -2.6(17)
Fe1 N4 C18 C19 -179.1(9)
N4 C18 C19 C20 2(2)
C18 C19 C20 C21 -1(2)
C19 C20 C21 C24 -178.1(16)
C19 C20 C21 C22 1.6(19)
C18 N4 C22 C17 -179.8(10)
Fe1 N4 C22 C17 -2.6(13)
C18 N4 C22 C21 3.0(17)
Fe1 N4 C22 C21 -179.8(9)
N3 C17 C22 N4 1.2(15)
C16 C17 C22 N4 -176.9(12)
N3 C17 C22 C21 178.6(10)
C16 C17 C22 C21 0.5(18)
C24 C21 C22 N4 177.3(14)
C20 C21 C22 N4 -2.5(18)
C24 C21 C22 C17 0.0(19)
C20 C21 C22 C17 -179.7(11)
C17 C16 C23 C24 3(3)
C15 C16 C23 C24 -178.0(17)
C16 C23 C24 C21 -3(3)
C20 C21 C24 C23 -179.0(16)
C22 C21 C24 C23 1(3)
C29 N5 C25 C26 -3.8(17)
Fe1 N5 C25 C26 178.2(10)
N5 C25 C26 C27 4(2)
C25 C26 C27 C28 -2(2)
C26 C27 C28 C29 0(2)
C26 C27 C28 C35 -179.1(16)
C25 N5 C29 C34 -178.7(10)
Fe1 N5 C29 C34 -0.4(12)
C25 N5 C29 C28 2.0(16)
Fe1 N5 C29 C28 -179.7(9)
C27 C28 C29 N5 -0.1(18)
C35 C28 C29 N5 179.1(11)
C27 C28 C29 C34 -179.3(12)
C35 C28 C29 C34 -0.1(19)
C34 N6 C30 C31 1.0(17)
Fe1 N6 C30 C31 -176.7(9)
N6 C30 C31 C32 -4(2)
C30 C31 C32 C33 4(2)
C31 C32 C33 C34 -1(2)
C31 C32 C33 C36 177.8(15)
C30 N6 C34 C29 179.7(10)
Fe1 N6 C34 C29 -2.3(12)
C30 N6 C34 C33 2.2(16)
Fe1 N6 C34 C33 -179.7(9)
N5 C29 C34 N6 1.8(15)
C28 C29 C34 N6 -178.9(11)
N5 C29 C34 C33 179.4(10)
C28 C29 C34 C33 -1.3(17)
C32 C33 C34 N6 -2.3(18)
C36 C33 C34 N6 178.9(12)
C32 C33 C34 C29 -179.7(11)
C36 C33 C34 C29 1.5(18)
C29 C28 C35 C36 2(2)
C27 C28 C35 C36 -179.4(16)
C28 C35 C36 C33 -1(3)
C34 C33 C36 C35 0(2)
C32 C33 C36 C35 -178.8(16)

loop_
_platon_squeeze_void_nr
_platon_squeeze_void_average_x
_platon_squeeze_void_average_y
_platon_squeeze_void_average_z
_platon_squeeze_void_volume
_platon_squeeze_void_count_electrons
_platon_squeeze_void_content
1 -0.002 0.500 -0.004 765 154 ' '
2 0.004 0.000 0.488 765 153 ' '
